data_7033860
loop_
_publ_author_name
'K\"ampfe, Alexander'
'Brendler, Erica'
'Kroke, Edwin'
'Wagler, J\"org'

_publ_section_title
;
 Tp*Cu(i)-CN-SiL2-NC-Cu(i)Tp* - a hexacoordinate Si-complex as connector
 for redox active metals via \p-conjugated ligands.
;
_journal_issue 10
_journal_name_full 'Dalton transactions (Cambridge, England : 2003)'
_journal_page_first 4744
_journal_page_last 4750
_journal_paper_doi 10.1039/c4dt03903c
_journal_volume 44
_journal_year 2015
_chemical_formula_moiety 'C62 H76 B2 Cu2 N16 O2 Si, 4(C7 H8)'
_chemical_formula_sum 'C90 H108 B2 Cu2 N16 O2 Si'
_chemical_formula_weight 1622.73
_chemical_name_systematic
;
 ?
;
_space_group_IT_number 2
_symmetry_cell_setting triclinic
_symmetry_space_group_name_Hall '-P 1'
_symmetry_space_group_name_H-M 'P -1'
_atom_sites_solution_hydrogens geom
_atom_sites_solution_primary direct
_atom_sites_solution_secondary difmap
_audit_creation_method SHELXL-97
_audit_update_record
;
2014-04-28 deposited with the CCDC.
2015-01-30 downloaded from the CCDC.
;
_cell_angle_alpha 80.946(5)
_cell_angle_beta 74.970(5)
_cell_angle_gamma 73.416(5)
_cell_formula_units_Z 1
_cell_length_a 11.3293(7)
_cell_length_b 13.7572(8)
_cell_length_c 15.5010(10)
_cell_measurement_reflns_used 19526
_cell_measurement_temperature 200(2)
_cell_measurement_theta_max 27.21
_cell_measurement_theta_min 2.61
_cell_volume 2227.2(2)
_computing_cell_refinement 'STOE X-AREA'
_computing_data_collection 'STOE X-AREA'
_computing_data_reduction 'STOE X-RED'
_computing_molecular_graphics 'ORTEP32 (Farugia)'
_computing_publication_material 'Ciftab (Sheldrick)'
_computing_structure_refinement 'SHELXL-97 (Sheldrick, 1997)'
_computing_structure_solution 'SHELXS-97 (Sheldrick, 1990)'
_diffrn_ambient_temperature 200(2)
_diffrn_measured_fraction_theta_full 0.999
_diffrn_measured_fraction_theta_max 0.999
_diffrn_measurement_device_type 'Stoe IPDS-2T'
_diffrn_measurement_method 'omega scans'
_diffrn_radiation_monochromator graphite
_diffrn_radiation_source 'fine-focus sealed tube'
_diffrn_radiation_type MoK\a
_diffrn_radiation_wavelength 0.71073
_diffrn_reflns_av_R_equivalents 0.0428
_diffrn_reflns_av_sigmaI/netI 0.0416
_diffrn_reflns_limit_h_max 14
_diffrn_reflns_limit_h_min -14
_diffrn_reflns_limit_k_max 16
_diffrn_reflns_limit_k_min -17
_diffrn_reflns_limit_l_max 19
_diffrn_reflns_limit_l_min -19
_diffrn_reflns_number 23839
_diffrn_reflns_theta_full 27.00
_diffrn_reflns_theta_max 27.00
_diffrn_reflns_theta_min 2.60
_exptl_absorpt_coefficient_mu 0.546
_exptl_absorpt_correction_T_max 0.9779
_exptl_absorpt_correction_T_min 0.8694
_exptl_absorpt_correction_type integration
_exptl_absorpt_process_details XShape
_exptl_crystal_colour yellow
_exptl_crystal_density_diffrn 1.210
_exptl_crystal_density_method 'not measured'
_exptl_crystal_description piece
_exptl_crystal_F_000 858
_exptl_crystal_size_max 0.35
_exptl_crystal_size_mid 0.30
_exptl_crystal_size_min 0.05
_refine_diff_density_max 0.298
_refine_diff_density_min -0.250
_refine_diff_density_rms 0.050
_refine_ls_extinction_method none
_refine_ls_goodness_of_fit_ref 1.034
_refine_ls_hydrogen_treatment mixed
_refine_ls_matrix_type full
_refine_ls_number_parameters 581
_refine_ls_number_reflns 9727
_refine_ls_number_restraints 15
_refine_ls_restrained_S_all 1.033
_refine_ls_R_factor_all 0.0696
_refine_ls_R_factor_gt 0.0435
_refine_ls_shift/su_max 0.002
_refine_ls_shift/su_mean 0.000
_refine_ls_structure_factor_coef Fsqd
_refine_ls_weighting_details 'calc w=1/[\s^2^(Fo^2^)+(0.0479P)^2^+0.6995P] where P=(Fo^2^+2Fc^2^)/3'
_refine_ls_weighting_scheme calc
_refine_ls_wR_factor_gt 0.0987
_refine_ls_wR_factor_ref 0.1083
_reflns_number_gt 7163
_reflns_number_total 9727
_reflns_threshold_expression >2sigma(I)
_cod_data_source_file c4dt03903c2.cif
_cod_data_source_block ak26706
_cod_depositor_comments 'Adding full bibliography for 7033856--7033861.cif.'
_cod_original_sg_symbol_Hall -P1
_cod_original_sg_symbol_H-M P-1
_cod_database_code 7033860

loop_
_symmetry_equiv_pos_as_xyz
'x, y, z'
'-x, -y, -z'

loop_
_atom_site_label
_atom_site_type_symbol
_atom_site_fract_x
_atom_site_fract_y
_atom_site_fract_z
_atom_site_U_iso_or_equiv
_atom_site_adp_type
_atom_site_occupancy
_atom_site_symmetry_multiplicity
_atom_site_calc_flag
_atom_site_refinement_flags
_atom_site_disorder_assembly
_atom_site_disorder_group
Cu1 Cu 0.76673(3) 0.80354(2) 0.729459(18) 0.03805(9) Uani 1 1 d . . .
Si1 Si 1.0000 1.0000 0.5000 0.02894(16) Uani 1 2 d S . .
O1 O 1.06917(13) 0.87768(10) 0.45903(9) 0.0335(3) Uani 1 1 d . . .
N1 N 0.88042(16) 1.01575(12) 0.43228(11) 0.0320(4) Uani 1 1 d . A .
N2 N 0.89956(16) 0.94187(13) 0.59598(12) 0.0345(4) Uani 1 1 d . . .
N3 N 0.60992(17) 0.84982(13) 0.83323(12) 0.0387(4) Uani 1 1 d . . .
N4 N 0.56914(17) 0.77201(14) 0.88908(12) 0.0371(4) Uani 1 1 d . . .
N5 N 0.84906(17) 0.68436(14) 0.81194(12) 0.0389(4) Uani 1 1 d . . .
N6 N 0.76932(17) 0.62892(13) 0.86553(12) 0.0379(4) Uani 1 1 d . . .
N7 N 0.67862(17) 0.70605(13) 0.69562(12) 0.0357(4) Uani 1 1 d . . .
N8 N 0.61412(16) 0.65602(13) 0.76751(12) 0.0354(4) Uani 1 1 d . . .
C1 C 0.7740(2) 1.07852(17) 0.41470(16) 0.0417(5) Uani 1 1 d . A .
C2 C 0.7238(2) 1.03119(18) 0.36144(17) 0.0476(6) Uani 1 1 d D . .
C3 C 0.8025(2) 0.93591(17) 0.34709(16) 0.0423(5) Uani 1 1 d . A .
C4 C 0.9029(2) 0.92612(15) 0.39039(14) 0.0348(4) Uani 1 1 d . . .
C5 C 0.7171(3) 1.1822(2) 0.4467(2) 0.0621(8) Uani 1 1 d . . .
H5A H 0.6685 1.1765 0.5088 0.093 Uiso 1 1 calc R A .
H5B H 0.6608 1.2233 0.4085 0.093 Uiso 1 1 calc R . .
H5C H 0.7844 1.2150 0.4438 0.093 Uiso 1 1 calc R . .
C6 C 0.5987(11) 1.072(2) 0.3343(15) 0.073(3) Uani 0.596(4) 1 d PD A 1
H6A H 0.6094 1.0550 0.2726 0.088 Uiso 0.596(4) 1 calc PR A 1
H6B H 0.5743 1.1473 0.3335 0.088 Uiso 0.596(4) 1 calc PR A 1
C7 C 0.4900(5) 1.0300(5) 0.3972(5) 0.088(2) Uani 0.596(4) 1 d PD A 1
H7A H 0.5120 0.9558 0.3972 0.131 Uiso 0.596(4) 1 calc PR A 1
H7B H 0.4119 1.0598 0.3759 0.131 Uiso 0.596(4) 1 calc PR A 1
H7C H 0.4773 1.0480 0.4583 0.131 Uiso 0.596(4) 1 calc PR A 1
C6A C 0.6137(15) 1.088(4) 0.320(2) 0.073(3) Uani 0.404(4) 1 d PD A 2
H6C H 0.5510 1.1356 0.3620 0.088 Uiso 0.404(4) 1 calc PR A 2
H6D H 0.5718 1.0399 0.3073 0.088 Uiso 0.404(4) 1 calc PR A 2
C7A C 0.6646(8) 1.1491(7) 0.2317(6) 0.082(3) Uani 0.404(4) 1 d PD A 2
H7D H 0.7117 1.1930 0.2442 0.123 Uiso 0.404(4) 1 calc PR A 2
H7E H 0.5935 1.1912 0.2066 0.123 Uiso 0.404(4) 1 calc PR A 2
H7F H 0.7207 1.1015 0.1885 0.123 Uiso 0.404(4) 1 calc PR A 2
C8 C 0.7831(3) 0.8590(2) 0.2974(2) 0.0579(7) Uani 1 1 d . . .
H8A H 0.6929 0.8719 0.2993 0.087 Uiso 1 1 calc R A .
H8B H 0.8136 0.7905 0.3255 0.087 Uiso 1 1 calc R . .
H8C H 0.8301 0.8643 0.2349 0.087 Uiso 1 1 calc R . .
C9 C 1.00802(19) 0.85337(15) 0.40727(14) 0.0340(4) Uani 1 1 d . A .
C10 C 1.0564(2) 0.75037(16) 0.37569(16) 0.0398(5) Uani 1 1 d . . .
C11 C 1.0773(3) 0.7356(2) 0.28634(19) 0.0574(7) Uani 1 1 d . A .
H11 H 1.0632 0.7927 0.2436 0.069 Uiso 1 1 calc R . .
C12 C 1.1188(3) 0.6380(2) 0.2585(2) 0.0713(9) Uani 1 1 d . . .
H12 H 1.1338 0.6286 0.1968 0.086 Uiso 1 1 calc R A .
C13 C 1.1383(3) 0.5546(2) 0.3204(3) 0.0704(9) Uani 1 1 d . A .
H13 H 1.1647 0.4878 0.3016 0.085 Uiso 1 1 calc R . .
C14 C 1.1196(3) 0.5684(2) 0.4087(2) 0.0653(8) Uani 1 1 d . . .
H14 H 1.1343 0.5108 0.4510 0.078 Uiso 1 1 calc R A .
C15 C 1.0792(2) 0.66572(17) 0.4375(2) 0.0505(6) Uani 1 1 d . A .
H15 H 1.0671 0.6745 0.4991 0.061 Uiso 1 1 calc R . .
C16 C 0.8469(2) 0.89033(16) 0.64911(14) 0.0345(4) Uani 1 1 d . . .
C17 C 0.5555(3) 1.03709(19) 0.82073(18) 0.0545(6) Uani 1 1 d . . .
H17A H 0.5661 1.0772 0.8638 0.082 Uiso 1 1 calc R . .
H17B H 0.4814 1.0741 0.7967 0.082 Uiso 1 1 calc R . .
H17C H 0.6310 1.0258 0.7716 0.082 Uiso 1 1 calc R . .
C18 C 0.5370(2) 0.93686(17) 0.86662(16) 0.0427(5) Uani 1 1 d . . .
C19 C 0.4494(2) 0.91557(19) 0.94404(17) 0.0481(6) Uani 1 1 d . . .
H19 H 0.3869 0.9635 0.9808 0.058 Uiso 1 1 calc R . .
C20 C 0.4719(2) 0.81117(18) 0.95647(15) 0.0426(5) Uani 1 1 d . . .
C21 C 0.4083(3) 0.7454(2) 1.02917(19) 0.0627(7) Uani 1 1 d . . .
H21A H 0.3642 0.7093 1.0035 0.094 Uiso 1 1 calc R . .
H21B H 0.3471 0.7879 1.0744 0.094 Uiso 1 1 calc R . .
H21C H 0.4718 0.6958 1.0572 0.094 Uiso 1 1 calc R . .
C22 C 1.0741(2) 0.6827(2) 0.7798(2) 0.0563(7) Uani 1 1 d . . .
H22A H 1.1473 0.6275 0.7572 0.084 Uiso 1 1 calc R . .
H22B H 1.0948 0.7174 0.8224 0.084 Uiso 1 1 calc R . .
H22C H 1.0520 0.7315 0.7296 0.084 Uiso 1 1 calc R . .
C23 C 0.9643(2) 0.63944(18) 0.82609(15) 0.0420(5) Uani 1 1 d . . .
C24 C 0.9601(2) 0.55403(19) 0.88851(16) 0.0473(6) Uani 1 1 d . . .
H24 H 1.0291 0.5083 0.9098 0.057 Uiso 1 1 calc R . .
C25 C 0.8358(2) 0.55025(17) 0.91256(15) 0.0415(5) Uani 1 1 d . . .
C26 C 0.7753(3) 0.4779(2) 0.97933(19) 0.0588(7) Uani 1 1 d . . .
H26A H 0.7207 0.5138 1.0310 0.088 Uiso 1 1 calc R . .
H26B H 0.8409 0.4219 0.9993 0.088 Uiso 1 1 calc R . .
H26C H 0.7245 0.4506 0.9515 0.088 Uiso 1 1 calc R . .
C27 C 0.7046(3) 0.7331(2) 0.53167(17) 0.0526(6) Uani 1 1 d . . .
H27A H 0.7351 0.7910 0.5379 0.079 Uiso 1 1 calc R . .
H27B H 0.6401 0.7562 0.4962 0.079 Uiso 1 1 calc R . .
H27C H 0.7754 0.6810 0.5014 0.079 Uiso 1 1 calc R . .
C28 C 0.6487(2) 0.68928(16) 0.62251(15) 0.0375(5) Uani 1 1 d . . .
C29 C 0.5628(2) 0.62865(17) 0.64688(16) 0.0413(5) Uani 1 1 d . . .
H29 H 0.5261 0.6055 0.6080 0.050 Uiso 1 1 calc R . .
C30 C 0.5423(2) 0.60949(17) 0.73869(16) 0.0394(5) Uani 1 1 d . . .
C31 C 0.4566(3) 0.5515(2) 0.80196(19) 0.0598(7) Uani 1 1 d . . .
H31A H 0.5073 0.4920 0.8316 0.090 Uiso 1 1 calc R . .
H31B H 0.4082 0.5291 0.7685 0.090 Uiso 1 1 calc R . .
H31C H 0.3984 0.5956 0.8472 0.090 Uiso 1 1 calc R . .
B1 B 0.6281(2) 0.66122(19) 0.86336(17) 0.0372(5) Uani 1 1 d . . .
H1 H 0.576(2) 0.6095(17) 0.9129(15) 0.040(6) Uiso 1 1 d . . .
C32 C 0.5937(4) 0.2891(4) 0.6906(3) 0.0880(14) Uani 0.859(7) 1 d PD B 1
H32A H 0.6148 0.2191 0.6744 0.132 Uiso 0.859(7) 1 d PR B 1
H32B H 0.5971 0.2880 0.7533 0.132 Uiso 0.859(7) 1 d PR B 1
H32C H 0.6547 0.3245 0.6517 0.132 Uiso 0.859(7) 1 d PR B 1
C33 C 0.4627(2) 0.3439(2) 0.67872(16) 0.0679(11) Uani 0.859(7) 1 d PG B 1
C34 C 0.4465(2) 0.4072(2) 0.60111(16) 0.0735(12) Uani 0.859(7) 1 d PGD B 1
H34 H 0.5180 0.4136 0.5545 0.088 Uiso 0.859(7) 1 calc PR B 1
C35 C 0.3258(3) 0.4610(3) 0.5917(2) 0.0975(16) Uani 0.859(7) 1 d PG B 1
H35 H 0.3148 0.5043 0.5386 0.117 Uiso 0.859(7) 1 calc PR B 1
C36 C 0.2212(2) 0.4516(3) 0.6598(3) 0.114(2) Uani 0.859(7) 1 d PG B 1
H36 H 0.1387 0.4884 0.6534 0.137 Uiso 0.859(7) 1 calc PR B 1
C37 C 0.2374(2) 0.3883(3) 0.7374(2) 0.109(2) Uani 0.859(7) 1 d PG B 1
H37 H 0.1659 0.3819 0.7840 0.131 Uiso 0.859(7) 1 calc PR B 1
C38 C 0.3581(3) 0.3345(3) 0.74689(18) 0.0906(17) Uani 0.859(7) 1 d PGD B 1
H38 H 0.3692 0.2912 0.7999 0.109 Uiso 0.859(7) 1 calc PR B 1
C53 C 0.190(3) 0.475(3) 0.631(3) 0.145(12) Uani 0.141(7) 1 d PD B 2
H53A H 0.1174 0.4932 0.6809 0.218 Uiso 0.141(7) 1 d PR B 2
H53B H 0.1716 0.4322 0.5932 0.218 Uiso 0.141(7) 1 d PR B 2
H53C H 0.2066 0.5367 0.5946 0.218 Uiso 0.141(7) 1 d PR B 2
C54 C 0.305(2) 0.418(2) 0.6662(18) 0.145(12) Uani 0.141(7) 1 d PG B 2
C55 C 0.291(2) 0.370(2) 0.7528(17) 0.145(12) Uani 0.141(7) 1 d PGD B 2
H55 H 0.2090 0.3782 0.7913 0.174 Uiso 0.141(7) 1 calc PR B 2
C56 C 0.396(3) 0.310(2) 0.7831(17) 0.145(12) Uani 0.141(7) 1 d PG B 2
H56 H 0.3865 0.2777 0.8423 0.174 Uiso 0.141(7) 1 calc PR B 2
C57 C 0.516(2) 0.299(2) 0.727(2) 0.145(12) Uani 0.141(7) 1 d PG B 2
H57 H 0.5881 0.2580 0.7476 0.174 Uiso 0.141(7) 1 calc PR B 2
C58 C 0.530(2) 0.347(2) 0.640(2) 0.145(12) Uani 0.141(7) 1 d PG B 2
H58 H 0.6121 0.3387 0.6018 0.174 Uiso 0.141(7) 1 calc PR B 2
C59 C 0.425(2) 0.406(2) 0.6100(16) 0.145(12) Uani 0.141(7) 1 d PGD B 2
H59 H 0.4346 0.4392 0.5508 0.174 Uiso 0.141(7) 1 calc PR B 2
C39 C 0.2045(9) 0.2041(7) -0.0243(5) 0.098(3) Uani 0.596(4) 1 d PD A 1
H39A H 0.2715 0.1875 0.0089 0.147 Uiso 0.596(4) 1 d PR A 1
H39B H 0.1704 0.2782 -0.0311 0.147 Uiso 0.596(4) 1 d PR A 1
H39C H 0.2391 0.1786 -0.0837 0.147 Uiso 0.596(4) 1 d PR A 1
C40 C 0.1025(3) 0.1562(3) 0.0254(2) 0.0619(14) Uani 0.596(4) 1 d PGD A 1
C41 C 0.1135(4) 0.0967(4) 0.1056(3) 0.0768(18) Uani 0.596(4) 1 d PGD A 1
H41 H 0.1878 0.0850 0.1274 0.092 Uiso 0.596(4) 1 calc PR A 1
C42 C 0.0156(6) 0.0543(4) 0.1540(3) 0.108(4) Uani 0.596(4) 1 d PG A 1
H42 H 0.0230 0.0137 0.2088 0.130 Uiso 0.596(4) 1 calc PR A 1
C43 C -0.0933(5) 0.0714(5) 0.1222(4) 0.118(3) Uani 0.596(4) 1 d PG A 1
H43 H -0.1602 0.0425 0.1553 0.141 Uiso 0.596(4) 1 calc PR A 1
C44 C -0.1042(4) 0.1309(5) 0.0420(5) 0.125(4) Uani 0.596(4) 1 d PG A 1
H44 H -0.1786 0.1426 0.0203 0.150 Uiso 0.596(4) 1 calc PR A 1
C45 C -0.0063(4) 0.1733(4) -0.0064(3) 0.089(2) Uani 0.596(4) 1 d PGD A 1
H45 H -0.0138 0.2139 -0.0612 0.107 Uiso 0.596(4) 1 calc PR A 1
C46 C 0.0631(13) 0.0134(12) 0.1534(9) 0.137(7) Uani 0.404(4) 1 d PD A 2
H46A H 0.1469 -0.0081 0.1672 0.206 Uiso 0.404(4) 1 d PR A 2
H46B H 0.0426 -0.0452 0.1378 0.206 Uiso 0.404(4) 1 d PR A 2
H46C H -0.0002 0.0411 0.2059 0.206 Uiso 0.404(4) 1 d PR A 2
C47 C 0.0630(6) 0.0925(4) 0.0771(4) 0.070(2) Uani 0.404(4) 1 d PGD A 2
C48 C 0.1589(6) 0.1426(5) 0.0515(5) 0.078(3) Uani 0.404(4) 1 d PGD A 2
H48 H 0.2250 0.1255 0.0827 0.094 Uiso 0.404(4) 1 calc PR A 2
C49 C 0.1581(7) 0.2177(6) -0.0199(5) 0.113(6) Uani 0.404(4) 1 d PG A 2
H49 H 0.2237 0.2520 -0.0374 0.135 Uiso 0.404(4) 1 calc PR A 2
C50 C 0.0614(8) 0.2427(5) -0.0656(4) 0.085(3) Uani 0.404(4) 1 d PG A 2
H50 H 0.0609 0.2941 -0.1144 0.102 Uiso 0.404(4) 1 calc PR A 2
C51 C -0.0345(6) 0.1926(5) -0.0400(4) 0.080(3) Uani 0.404(4) 1 d PG A 2
H51 H -0.1006 0.2097 -0.0712 0.096 Uiso 0.404(4) 1 calc PR A 2
C52 C -0.0337(6) 0.1175(5) 0.0314(4) 0.081(3) Uani 0.404(4) 1 d PGD A 2
H52 H -0.0993 0.0832 0.0489 0.098 Uiso 0.404(4) 1 calc PR A 2

loop_
_atom_site_aniso_label
_atom_site_aniso_U_11
_atom_site_aniso_U_22
_atom_site_aniso_U_33
_atom_site_aniso_U_23
_atom_site_aniso_U_13
_atom_site_aniso_U_12
Cu1 0.04106(16) 0.03574(15) 0.03898(15) 0.00490(11) -0.00745(11) -0.01826(11)
Si1 0.0292(4) 0.0244(4) 0.0328(4) -0.0001(3) -0.0063(3) -0.0082(3)
O1 0.0330(7) 0.0280(7) 0.0403(8) -0.0028(6) -0.0115(6) -0.0066(6)
N1 0.0323(9) 0.0266(8) 0.0365(9) -0.0013(7) -0.0091(7) -0.0064(7)
N2 0.0356(9) 0.0326(9) 0.0362(9) -0.0002(7) -0.0068(7) -0.0127(7)
N3 0.0415(10) 0.0338(9) 0.0422(10) -0.0012(8) -0.0088(8) -0.0138(8)
N4 0.0387(10) 0.0376(10) 0.0361(9) -0.0031(7) -0.0040(8) -0.0156(8)
N5 0.0376(10) 0.0379(10) 0.0423(10) 0.0037(8) -0.0101(8) -0.0141(8)
N6 0.0401(10) 0.0344(9) 0.0387(10) 0.0040(7) -0.0083(8) -0.0130(8)
N7 0.0387(10) 0.0306(9) 0.0382(9) 0.0007(7) -0.0076(8) -0.0125(7)
N8 0.0361(9) 0.0309(9) 0.0400(10) -0.0027(7) -0.0057(8) -0.0126(7)
C1 0.0416(12) 0.0353(11) 0.0469(13) -0.0048(9) -0.0161(10) -0.0017(9)
C2 0.0449(13) 0.0443(13) 0.0553(15) -0.0095(11) -0.0235(11) -0.0007(10)
C3 0.0441(13) 0.0399(12) 0.0463(13) -0.0065(10) -0.0183(10) -0.0074(10)
C4 0.0368(11) 0.0306(10) 0.0383(11) -0.0049(8) -0.0104(9) -0.0078(9)
C5 0.0616(17) 0.0427(14) 0.082(2) -0.0209(13) -0.0357(16) 0.0125(12)
C6 0.070(3) 0.064(9) 0.090(7) -0.030(4) -0.053(4) 0.020(4)
C7 0.040(3) 0.096(4) 0.138(6) -0.043(4) -0.040(3) 0.000(3)
C6A 0.070(3) 0.064(9) 0.090(7) -0.030(4) -0.053(4) 0.020(4)
C7A 0.079(6) 0.084(6) 0.088(6) 0.001(5) -0.059(5) 0.004(4)
C8 0.0580(16) 0.0507(15) 0.0747(19) -0.0198(13) -0.0328(14) -0.0053(12)
C9 0.0350(11) 0.0308(10) 0.0368(11) -0.0024(8) -0.0073(9) -0.0103(9)
C10 0.0336(11) 0.0322(11) 0.0541(13) -0.0114(9) -0.0125(10) -0.0026(9)
C11 0.0602(17) 0.0515(15) 0.0591(16) -0.0175(12) -0.0200(13) 0.0007(13)
C12 0.071(2) 0.0659(19) 0.079(2) -0.0395(17) -0.0269(17) 0.0065(15)
C13 0.0578(17) 0.0435(15) 0.117(3) -0.0338(17) -0.0367(18) 0.0059(13)
C14 0.0585(17) 0.0339(13) 0.103(2) -0.0096(14) -0.0298(17) 0.0004(12)
C15 0.0484(14) 0.0337(12) 0.0701(17) -0.0065(11) -0.0202(13) -0.0047(10)
C16 0.0363(11) 0.0334(10) 0.0363(11) -0.0024(8) -0.0103(9) -0.0112(9)
C17 0.0701(18) 0.0391(13) 0.0570(15) -0.0053(11) -0.0192(13) -0.0130(12)
C18 0.0464(13) 0.0369(12) 0.0481(13) -0.0089(10) -0.0145(11) -0.0100(10)
C19 0.0480(14) 0.0477(13) 0.0493(14) -0.0167(11) -0.0064(11) -0.0109(11)
C20 0.0425(12) 0.0481(13) 0.0397(12) -0.0111(10) -0.0050(10) -0.0156(10)
C21 0.0649(18) 0.0648(17) 0.0528(15) -0.0095(13) 0.0122(13) -0.0287(14)
C22 0.0416(14) 0.0592(16) 0.0681(17) -0.0016(13) -0.0119(12) -0.0155(12)
C23 0.0401(12) 0.0428(12) 0.0429(12) -0.0047(10) -0.0102(10) -0.0091(10)
C24 0.0479(14) 0.0455(13) 0.0457(13) -0.0003(10) -0.0162(11) -0.0045(11)
C25 0.0529(14) 0.0354(11) 0.0354(11) 0.0005(9) -0.0141(10) -0.0084(10)
C26 0.0695(18) 0.0467(14) 0.0549(16) 0.0152(12) -0.0146(13) -0.0166(13)
C27 0.0665(17) 0.0529(15) 0.0430(13) 0.0025(11) -0.0155(12) -0.0234(13)
C28 0.0408(12) 0.0318(10) 0.0395(12) -0.0029(9) -0.0115(9) -0.0066(9)
C29 0.0402(12) 0.0382(12) 0.0497(13) -0.0109(10) -0.0133(10) -0.0099(10)
C30 0.0362(11) 0.0353(11) 0.0493(13) -0.0093(9) -0.0071(10) -0.0128(9)
C31 0.0637(17) 0.0650(17) 0.0624(17) -0.0089(13) -0.0050(14) -0.0414(15)
B1 0.0382(13) 0.0332(12) 0.0401(13) 0.0002(10) -0.0044(10) -0.0151(10)
C32 0.083(3) 0.091(3) 0.087(3) -0.009(2) -0.009(2) -0.026(3)
C33 0.071(2) 0.067(2) 0.073(3) -0.0241(19) -0.0007(19) -0.035(2)
C34 0.074(3) 0.094(3) 0.061(2) -0.020(2) -0.014(2) -0.030(2)
C35 0.087(3) 0.118(4) 0.103(4) -0.042(3) -0.022(3) -0.033(3)
C36 0.077(4) 0.118(5) 0.167(7) -0.084(5) -0.028(4) -0.019(4)
C37 0.086(4) 0.098(4) 0.145(5) -0.061(4) 0.031(4) -0.053(3)
C38 0.101(4) 0.071(3) 0.099(3) -0.028(3) 0.026(3) -0.053(3)
C53 0.142(17) 0.15(2) 0.174(18) -0.101(17) 0.020(15) -0.094(17)
C54 0.142(17) 0.15(2) 0.174(18) -0.101(17) 0.020(15) -0.094(17)
C55 0.142(17) 0.15(2) 0.174(18) -0.101(17) 0.020(15) -0.094(17)
C56 0.142(17) 0.15(2) 0.174(18) -0.101(17) 0.020(15) -0.094(17)
C57 0.142(17) 0.15(2) 0.174(18) -0.101(17) 0.020(15) -0.094(17)
C58 0.142(17) 0.15(2) 0.174(18) -0.101(17) 0.020(15) -0.094(17)
C59 0.142(17) 0.15(2) 0.174(18) -0.101(17) 0.020(15) -0.094(17)
C39 0.134(7) 0.093(6) 0.070(5) -0.017(5) 0.004(4) -0.052(5)
C40 0.072(4) 0.056(3) 0.061(3) -0.016(3) -0.016(3) -0.015(3)
C41 0.090(5) 0.076(4) 0.072(4) -0.013(3) -0.032(4) -0.017(4)
C42 0.158(9) 0.093(7) 0.080(6) -0.008(4) -0.014(6) -0.056(7)
C43 0.110(6) 0.121(7) 0.142(7) -0.027(6) -0.009(6) -0.070(5)
C44 0.085(6) 0.146(9) 0.163(9) -0.028(7) -0.064(7) -0.020(6)
C45 0.089(5) 0.088(5) 0.105(6) -0.013(5) -0.061(5) -0.009(4)
C46 0.223(19) 0.128(14) 0.079(9) 0.012(8) -0.056(11) -0.066(14)
C47 0.089(7) 0.058(5) 0.056(5) -0.007(4) -0.025(4) 0.000(4)
C48 0.081(7) 0.078(6) 0.080(7) -0.038(5) -0.046(6) 0.015(5)
C49 0.122(12) 0.094(10) 0.126(14) -0.054(10) 0.001(10) -0.034(9)
C50 0.101(7) 0.079(6) 0.066(5) -0.008(4) -0.021(5) -0.006(5)
C51 0.073(6) 0.096(7) 0.073(6) -0.016(5) -0.039(5) 0.002(5)
C52 0.084(8) 0.084(7) 0.082(7) -0.008(5) -0.043(6) -0.009(6)

loop_
_atom_type_symbol
_atom_type_description
_atom_type_scat_dispersion_real
_atom_type_scat_dispersion_imag
_atom_type_scat_source
C C 0.0033 0.0016 'International Tables Vol C Tables 4.2.6.8 and 6.1.1.4'
H H 0.0000 0.0000 'International Tables Vol C Tables 4.2.6.8 and 6.1.1.4'
N N 0.0061 0.0033 'International Tables Vol C Tables 4.2.6.8 and 6.1.1.4'
O O 0.0106 0.0060 'International Tables Vol C Tables 4.2.6.8 and 6.1.1.4'
Si Si 0.0817 0.0704 'International Tables Vol C Tables 4.2.6.8 and 6.1.1.4'
Cu Cu 0.3201 1.2651 'International Tables Vol C Tables 4.2.6.8 and 6.1.1.4'
B B 0.0013 0.0007 'International Tables Vol C Tables 4.2.6.8 and 6.1.1.4'

loop_
_geom_angle_atom_site_label_1
_geom_angle_atom_site_label_2
_geom_angle_atom_site_label_3
_geom_angle
_geom_angle_site_symmetry_1
_geom_angle_site_symmetry_3
C16 Cu1 N5 126.32(8) . .
C16 Cu1 N7 124.83(8) . .
N5 Cu1 N7 88.47(7) . .
C16 Cu1 N3 124.52(8) . .
N5 Cu1 N3 91.74(7) . .
N7 Cu1 N3 89.90(7) . .
O1 Si1 O1 180.00(9) 2_776 .
O1 Si1 N2 90.91(7) 2_776 .
O1 Si1 N2 89.09(7) . .
N2 Si1 N2 180.00(10) . 2_776
N2 Si1 N1 90.25(7) . 2_776
O1 Si1 N1 93.55(7) 2_776 .
O1 Si1 N1 86.45(7) . .
N2 Si1 N1 89.75(7) . .
N1 Si1 N1 180.000(1) 2_776 .
C9 O1 Si1 114.75(13) . .
C1 N1 C4 107.26(17) . .
C1 N1 Si1 142.40(15) . .
C4 N1 Si1 110.01(13) . .
C16 N2 Si1 168.33(18) . .
C18 N3 N4 106.68(18) . .
C18 N3 Cu1 138.12(15) . .
N4 N3 Cu1 115.07(13) . .
C20 N4 N3 109.66(18) . .
C20 N4 B1 131.12(18) . .
N3 N4 B1 118.97(17) . .
C23 N5 N6 106.71(17) . .
C23 N5 Cu1 137.71(15) . .
N6 N5 Cu1 115.46(13) . .
C25 N6 N5 109.68(17) . .
C25 N6 B1 131.02(18) . .
N5 N6 B1 119.30(16) . .
C28 N7 N8 107.30(16) . .
C28 N7 Cu1 137.19(14) . .
N8 N7 Cu1 114.41(13) . .
C30 N8 N7 109.35(17) . .
C30 N8 B1 130.61(18) . .
N7 N8 B1 120.02(16) . .
N1 C1 C2 109.78(19) . .
N1 C1 C5 124.3(2) . .
C2 C1 C5 125.9(2) . .
C3 C2 C1 108.1(2) . .
C3 C2 C6 124.8(14) . .
C1 C2 C6 126.7(14) . .
C3 C2 C6A 129(2) . .
C1 C2 C6A 122(2) . .
C2 C3 C4 105.91(19) . .
C2 C3 C8 125.9(2) . .
C4 C3 C8 128.2(2) . .
C9 C4 N1 112.57(17) . .
C9 C4 C3 138.4(2) . .
N1 C4 C3 108.89(18) . .
C1 C5 H5A 109.5 . .
C1 C5 H5B 109.5 . .
H5A C5 H5B 109.5 . .
C1 C5 H5C 109.5 . .
H5A C5 H5C 109.5 . .
H5B C5 H5C 109.5 . .
C2 C6 C7 113.8(9) . .
C2 C6 H6A 108.8 . .
C7 C6 H6A 108.8 . .
C2 C6 H6B 108.8 . .
C7 C6 H6B 108.8 . .
H6A C6 H6B 107.7 . .
C2 C6A C7A 108.5(11) . .
C2 C6A H6C 110.0 . .
C7A C6A H6C 110.0 . .
C2 C6A H6D 110.0 . .
C7A C6A H6D 110.0 . .
H6C C6A H6D 108.4 . .
C6A C7A H7D 109.5 . .
C6A C7A H7E 109.5 . .
H7D C7A H7E 109.5 . .
C6A C7A H7F 109.5 . .
H7D C7A H7F 109.5 . .
H7E C7A H7F 109.5 . .
C3 C8 H8A 109.5 . .
C3 C8 H8B 109.5 . .
H8A C8 H8B 109.5 . .
C3 C8 H8C 109.5 . .
H8A C8 H8C 109.5 . .
H8B C8 H8C 109.5 . .
O1 C9 C4 116.12(18) . .
O1 C9 C10 117.27(18) . .
C4 C9 C10 126.58(18) . .
C11 C10 C15 119.0(2) . .
C11 C10 C9 121.5(2) . .
C15 C10 C9 119.5(2) . .
C10 C11 C12 120.6(3) . .
C10 C11 H11 119.7 . .
C12 C11 H11 119.7 . .
C13 C12 C11 120.0(3) . .
C13 C12 H12 120.0 . .
C11 C12 H12 120.0 . .
C14 C13 C12 119.9(3) . .
C14 C13 H13 120.1 . .
C12 C13 H13 120.1 . .
C13 C14 C15 120.8(3) . .
C13 C14 H14 119.6 . .
C15 C14 H14 119.6 . .
C14 C15 C10 119.7(3) . .
C14 C15 H15 120.1 . .
C10 C15 H15 120.1 . .
N2 C16 Cu1 177.1(2) . .
C18 C17 H17A 109.5 . .
C18 C17 H17B 109.5 . .
H17A C17 H17B 109.5 . .
C18 C17 H17C 109.5 . .
H17A C17 H17C 109.5 . .
H17B C17 H17C 109.5 . .
N3 C18 C19 109.8(2) . .
N3 C18 C17 120.5(2) . .
C19 C18 C17 129.7(2) . .
C20 C19 C18 106.1(2) . .
C20 C19 H19 126.9 . .
C18 C19 H19 126.9 . .
N4 C20 C19 107.7(2) . .
N4 C20 C21 122.4(2) . .
C19 C20 C21 129.8(2) . .
C20 C21 H21A 109.5 . .
C20 C21 H21B 109.5 . .
H21A C21 H21B 109.5 . .
C20 C21 H21C 109.5 . .
H21A C21 H21C 109.5 . .
H21B C21 H21C 109.5 . .
C23 C22 H22A 109.5 . .
C23 C22 H22B 109.5 . .
H22A C22 H22B 109.5 . .
C23 C22 H22C 109.5 . .
H22A C22 H22C 109.5 . .
H22B C22 H22C 109.5 . .
N5 C23 C24 109.9(2) . .
N5 C23 C22 120.7(2) . .
C24 C23 C22 129.4(2) . .
C25 C24 C23 105.8(2) . .
C25 C24 H24 127.1 . .
C23 C24 H24 127.1 . .
N6 C25 C24 107.8(2) . .
N6 C25 C26 122.7(2) . .
C24 C25 C26 129.4(2) . .
C25 C26 H26A 109.5 . .
C25 C26 H26B 109.5 . .
H26A C26 H26B 109.5 . .
C25 C26 H26C 109.5 . .
H26A C26 H26C 109.5 . .
H26B C26 H26C 109.5 . .
C28 C27 H27A 109.5 . .
C28 C27 H27B 109.5 . .
H27A C27 H27B 109.5 . .
C28 C27 H27C 109.5 . .
H27A C27 H27C 109.5 . .
H27B C27 H27C 109.5 . .
N7 C28 C29 109.62(19) . .
N7 C28 C27 120.87(19) . .
C29 C28 C27 129.5(2) . .
C30 C29 C28 105.88(19) . .
C30 C29 H29 127.1 . .
C28 C29 H29 127.1 . .
N8 C30 C29 107.83(19) . .
N8 C30 C31 122.3(2) . .
C29 C30 C31 129.9(2) . .
C30 C31 H31A 109.5 . .
C30 C31 H31B 109.5 . .
H31A C31 H31B 109.5 . .
C30 C31 H31C 109.5 . .
H31A C31 H31C 109.5 . .
H31B C31 H31C 109.5 . .
N6 B1 N8 109.52(18) . .
N6 B1 N4 109.86(17) . .
N8 B1 N4 108.74(18) . .
N6 B1 H1 109.9(11) . .
N8 B1 H1 110.1(11) . .
N4 B1 H1 108.7(12) . .
C33 C32 H32A 109.5 . .
C33 C32 H32B 109.5 . .
H32A C32 H32B 109.5 . .
C33 C32 H32C 109.5 . .
H32A C32 H32C 109.5 . .
H32B C32 H32C 109.5 . .
C34 C33 C38 120.0 . .
C34 C33 C32 120.0 . .
C38 C33 C32 120.0 . .
C33 C34 C35 120.0 . .
C33 C34 H34 120.0 . .
C35 C34 H34 120.0 . .
C34 C35 C36 120.0 . .
C34 C35 H35 120.0 . .
C36 C35 H35 120.0 . .
C37 C36 C35 120.0 . .
C37 C36 H36 120.0 . .
C35 C36 H36 120.0 . .
C36 C37 C38 120.0 . .
C36 C37 H37 120.0 . .
C38 C37 H37 120.0 . .
C37 C38 C33 120.0 . .
C37 C38 H38 120.0 . .
C33 C38 H38 120.0 . .
C54 C53 H53A 109.4 . .
C54 C53 H53B 110.4 . .
H53A C53 H53B 109.5 . .
C54 C53 H53C 108.6 . .
H53A C53 H53C 109.5 . .
H53B C53 H53C 109.5 . .
C55 C54 C59 120.0 . .
C55 C54 C53 119.88(12) . .
C59 C54 C53 119.88(12) . .
C56 C55 C54 120.0 . .
C56 C55 H55 120.0 . .
C54 C55 H55 120.0 . .
C55 C56 C57 120.0 . .
C55 C56 H56 120.0 . .
C57 C56 H56 120.0 . .
C58 C57 C56 120.0 . .
C58 C57 H57 120.0 . .
C56 C57 H57 120.0 . .
C57 C58 C59 120.0 . .
C57 C58 H58 120.0 . .
C59 C58 H58 120.0 . .
C58 C59 C54 120.0 . .
C58 C59 H59 120.0 . .
C54 C59 H59 120.0 . .
C40 C39 H39A 109.5 . .
C40 C39 H39B 109.5 . .
H39A C39 H39B 109.5 . .
C40 C39 H39C 109.5 . .
H39A C39 H39C 109.5 . .
H39B C39 H39C 109.5 . .
C41 C40 C45 120.0 . .
C41 C40 C39 120.0 . .
C45 C40 C39 120.0 . .
C42 C41 C40 120.0 . .
C42 C41 H41 120.0 . .
C40 C41 H41 120.0 . .
C43 C42 C41 120.0 . .
C43 C42 H42 120.0 . .
C41 C42 H42 120.0 . .
C42 C43 C44 120.0 . .
C42 C43 H43 120.0 . .
C44 C43 H43 120.0 . .
C45 C44 C43 120.0 . .
C45 C44 H44 120.0 . .
C43 C44 H44 120.0 . .
C44 C45 C40 120.0 . .
C44 C45 H45 120.0 . .
C40 C45 H45 120.0 . .
C47 C46 H46A 109.5 . .
C47 C46 H46B 109.5 . .
H46A C46 H46B 109.5 . .
C47 C46 H46C 109.5 . .
H46A C46 H46C 109.5 . .
H46B C46 H46C 109.5 . .
C48 C47 C52 120.0 . .
C48 C47 C46 120.0 . .
C52 C47 C46 120.0 . .
C49 C48 C47 120.0 . .
C49 C48 H48 120.0 . .
C47 C48 H48 120.0 . .
C50 C49 C48 120.0 . .
C50 C49 H49 120.0 . .
C48 C49 H49 120.0 . .
C51 C50 C49 120.0 . .
C51 C50 H50 120.0 . .
C49 C50 H50 120.0 . .
C50 C51 C52 120.0 . .
C50 C51 H51 120.0 . .
C52 C51 H51 120.0 . .
C51 C52 C47 120.0 . .
C51 C52 H52 120.0 . .
C47 C52 H52 120.0 . .

loop_
_geom_bond_atom_site_label_1
_geom_bond_atom_site_label_2
_geom_bond_distance
Cu1 C16 1.835(2)
Cu1 N5 2.0684(18)
Cu1 N7 2.0803(17)
Cu1 N3 2.0841(19)
Si1 O1 1.7818(14)
Si1 N2 1.8480(17)
Si1 N1 1.8662(16)
O1 C9 1.319(2)
N1 C1 1.333(3)
N1 C4 1.412(3)
N2 C16 1.157(3)
N3 C18 1.339(3)
N3 N4 1.375(2)
N4 C20 1.355(3)
N4 B1 1.549(3)
N5 C23 1.334(3)
N5 N6 1.376(2)
N6 C25 1.357(3)
N6 B1 1.542(3)
N7 C28 1.334(3)
N7 N8 1.369(2)
N8 C30 1.359(3)
N8 B1 1.549(3)
C1 C2 1.432(3)
C1 C5 1.493(3)
C2 C3 1.373(3)
C2 C6 1.511(4)
C2 C6A 1.511(4)
C3 C4 1.429(3)
C3 C8 1.496(3)
C4 C9 1.373(3)
C5 H5A 0.9800
C5 H5B 0.9800
C5 H5C 0.9800
C6 C7 1.55(2)
C6 H6A 0.9900
C6 H6B 0.9900
C7 H7A 0.9800
C7 H7B 0.9800
C7 H7C 0.9800
C6A C7A 1.55(2)
C6A H6C 0.9900
C6A H6D 0.9900
C7A H7D 0.9800
C7A H7E 0.9800
C7A H7F 0.9800
C8 H8A 0.9800
C8 H8B 0.9800
C8 H8C 0.9800
C9 C10 1.478(3)
C10 C11 1.381(4)
C10 C15 1.395(3)
C11 C12 1.388(4)
C11 H11 0.9500
C12 C13 1.381(5)
C12 H12 0.9500
C13 C14 1.364(5)
C13 H13 0.9500
C14 C15 1.391(4)
C14 H14 0.9500
C15 H15 0.9500
C17 C18 1.493(3)
C17 H17A 0.9800
C17 H17B 0.9800
C17 H17C 0.9800
C18 C19 1.396(3)
C19 C20 1.376(3)
C19 H19 0.9500
C20 C21 1.496(3)
C21 H21A 0.9800
C21 H21B 0.9800
C21 H21C 0.9800
C22 C23 1.497(3)
C22 H22A 0.9800
C22 H22B 0.9800
C22 H22C 0.9800
C23 C24 1.403(3)
C24 C25 1.375(3)
C24 H24 0.9500
C25 C26 1.493(3)
C26 H26A 0.9800
C26 H26B 0.9800
C26 H26C 0.9800
C27 C28 1.495(3)
C27 H27A 0.9800
C27 H27B 0.9800
C27 H27C 0.9800
C28 C29 1.400(3)
C29 C30 1.376(3)
C29 H29 0.9500
C30 C31 1.497(3)
C31 H31A 0.9800
C31 H31B 0.9800
C31 H31C 0.9800
B1 H1 1.13(2)
C32 C33 1.505(5)
C32 H32A 0.9800
C32 H32B 0.9800
C32 H32C 0.9800
C33 C34 1.3900
C33 C38 1.3900
C34 C35 1.3900
C34 H34 0.9500
C35 C36 1.3900
C35 H35 0.9500
C36 C37 1.3900
C36 H36 0.9500
C37 C38 1.3900
C37 H37 0.9500
C38 H38 0.9500
C53 C54 1.506(5)
C53 H53A 0.9800
C53 H53B 0.9800
C53 H53C 0.9800
C54 C55 1.3900
C54 C59 1.3900
C55 C56 1.3900
C55 H55 0.9500
C56 C57 1.3900
C56 H56 0.9500
C57 C58 1.3900
C57 H57 0.9500
C58 C59 1.3900
C58 H58 0.9500
C59 H59 0.9500
C39 C40 1.475(8)
C39 H39A 0.9800
C39 H39B 0.9800
C39 H39C 0.9800
C40 C41 1.3900
C40 C45 1.3900
C41 C42 1.3900
C41 H41 0.9500
C42 C43 1.3900
C42 H42 0.9500
C43 C44 1.3900
C43 H43 0.9500
C44 C45 1.3900
C44 H44 0.9500
C45 H45 0.9500
C46 C47 1.475(8)
C46 H46A 0.9800
C46 H46B 0.9800
C46 H46C 0.9800
C47 C48 1.3900
C47 C52 1.3900
C48 C49 1.3900
C48 H48 0.9500
C49 C50 1.3900
C49 H49 0.9500
C50 C51 1.3900
C50 H50 0.9500
C51 C52 1.3900
C51 H51 0.9500
C52 H52 0.9500

loop_
_geom_torsion_atom_site_label_1
_geom_torsion_atom_site_label_2
_geom_torsion_atom_site_label_3
_geom_torsion_atom_site_label_4
_geom_torsion
_geom_torsion_site_symmetry_1
N2 Si1 O1 C9 87.29(14) .
N2 Si1 O1 C9 -92.71(14) 2_776
N1 Si1 O1 C9 177.49(14) 2_776
N1 Si1 O1 C9 -2.51(14) .
O1 Si1 N1 C1 -5.3(3) 2_776
O1 Si1 N1 C1 174.7(3) .
N2 Si1 N1 C1 85.6(3) .
N2 Si1 N1 C1 -94.4(3) 2_776
O1 Si1 N1 C4 -177.37(13) 2_776
O1 Si1 N1 C4 2.63(13) .
N2 Si1 N1 C4 -86.47(14) .
N2 Si1 N1 C4 93.53(14) 2_776
O1 Si1 N2 C16 178.9(8) 2_776
O1 Si1 N2 C16 -1.1(8) .
N1 Si1 N2 C16 -94.7(8) 2_776
N1 Si1 N2 C16 85.3(8) .
C16 Cu1 N3 C18 -1.0(3) .
N5 Cu1 N3 C18 136.7(2) .
N7 Cu1 N3 C18 -134.8(2) .
C16 Cu1 N3 N4 -176.23(13) .
N5 Cu1 N3 N4 -38.49(14) .
N7 Cu1 N3 N4 49.98(14) .
C18 N3 N4 C20 -0.2(2) .
Cu1 N3 N4 C20 176.52(14) .
C18 N3 N4 B1 174.74(18) .
Cu1 N3 N4 B1 -8.6(2) .
C16 Cu1 N5 C23 -3.7(3) .
N7 Cu1 N5 C23 129.9(2) .
N3 Cu1 N5 C23 -140.3(2) .
C16 Cu1 N5 N6 -178.96(14) .
N7 Cu1 N5 N6 -45.37(15) .
N3 Cu1 N5 N6 44.49(15) .
C23 N5 N6 C25 0.1(2) .
Cu1 N5 N6 C25 176.79(14) .
C23 N5 N6 B1 -179.19(19) .
Cu1 N5 N6 B1 -2.5(2) .
C16 Cu1 N7 C28 -7.7(3) .
N5 Cu1 N7 C28 -142.4(2) .
N3 Cu1 N7 C28 125.9(2) .
C16 Cu1 N7 N8 -173.70(13) .
N5 Cu1 N7 N8 51.61(14) .
N3 Cu1 N7 N8 -40.13(14) .
C28 N7 N8 C30 -1.0(2) .
Cu1 N7 N8 C30 169.07(14) .
C28 N7 N8 B1 -179.59(19) .
Cu1 N7 N8 B1 -9.5(2) .
C4 N1 C1 C2 0.4(3) .
Si1 N1 C1 C2 -171.83(19) .
C4 N1 C1 C5 -179.8(2) .
Si1 N1 C1 C5 8.0(4) .
N1 C1 C2 C3 0.6(3) .
C5 C1 C2 C3 -179.3(3) .
N1 C1 C2 C6 173.9(9) .
C5 C1 C2 C6 -6.0(9) .
N1 C1 C2 C6A -171.4(11) .
C5 C1 C2 C6A 8.7(12) .
C1 C2 C3 C4 -1.2(3) .
C6 C2 C3 C4 -174.7(9) .
C6A C2 C3 C4 170.0(12) .
C1 C2 C3 C8 177.7(2) .
C6 C2 C3 C8 4.2(9) .
C6A C2 C3 C8 -11.0(13) .
C1 N1 C4 C9 -177.28(19) .
Si1 N1 C4 C9 -2.3(2) .
C1 N1 C4 C3 -1.2(2) .
Si1 N1 C4 C3 173.78(15) .
C2 C3 C4 C9 176.1(3) .
C8 C3 C4 C9 -2.8(5) .
C2 C3 C4 N1 1.5(3) .
C8 C3 C4 N1 -177.4(2) .
C3 C2 C6 C7 77(2) .
C1 C2 C6 C7 -95(2) .
C6A C2 C6 C7 -170(17) .
C3 C2 C6A C7A -88(3) .
C1 C2 C6A C7A 82(3) .
C6 C2 C6A C7A -164(18) .
Si1 O1 C9 C4 1.8(2) .
Si1 O1 C9 C10 -176.38(15) .
N1 C4 C9 O1 0.5(3) .
C3 C4 C9 O1 -174.0(2) .
N1 C4 C9 C10 178.42(19) .
C3 C4 C9 C10 4.0(4) .
O1 C9 C10 C11 -130.4(2) .
C4 C9 C10 C11 51.7(3) .
O1 C9 C10 C15 50.9(3) .
C4 C9 C10 C15 -127.0(2) .
C15 C10 C11 C12 0.8(4) .
C9 C10 C11 C12 -177.9(2) .
C10 C11 C12 C13 0.7(5) .
C11 C12 C13 C14 -1.6(5) .
C12 C13 C14 C15 1.0(5) .
C13 C14 C15 C10 0.6(4) .
C11 C10 C15 C14 -1.4(4) .
C9 C10 C15 C14 177.3(2) .
N4 N3 C18 C19 0.2(2) .
Cu1 N3 C18 C19 -175.30(17) .
N4 N3 C18 C17 -179.2(2) .
Cu1 N3 C18 C17 5.3(4) .
N3 C18 C19 C20 -0.2(3) .
C17 C18 C19 C20 179.2(2) .
N3 N4 C20 C19 0.1(3) .
B1 N4 C20 C19 -174.0(2) .
N3 N4 C20 C21 -179.0(2) .
B1 N4 C20 C21 6.9(4) .
C18 C19 C20 N4 0.1(3) .
C18 C19 C20 C21 179.1(3) .
N6 N5 C23 C24 0.4(3) .
Cu1 N5 C23 C24 -175.08(18) .
N6 N5 C23 C22 -178.1(2) .
Cu1 N5 C23 C22 6.3(4) .
N5 C23 C24 C25 -0.8(3) .
C22 C23 C24 C25 177.6(2) .
N5 N6 C25 C24 -0.7(3) .
B1 N6 C25 C24 178.6(2) .
N5 N6 C25 C26 177.8(2) .
B1 N6 C25 C26 -3.0(4) .
C23 C24 C25 N6 0.9(3) .
C23 C24 C25 C26 -177.4(2) .
N8 N7 C28 C29 0.7(2) .
Cu1 N7 C28 C29 -166.02(17) .
N8 N7 C28 C27 -179.5(2) .
Cu1 N7 C28 C27 13.8(4) .
N7 C28 C29 C30 -0.1(3) .
C27 C28 C29 C30 -179.9(2) .
N7 N8 C30 C29 1.0(2) .
B1 N8 C30 C29 179.3(2) .
N7 N8 C30 C31 -177.7(2) .
B1 N8 C30 C31 0.7(4) .
C28 C29 C30 N8 -0.6(3) .
C28 C29 C30 C31 178.0(3) .
C25 N6 B1 N8 -118.2(2) .
N5 N6 B1 N8 61.0(2) .
C25 N6 B1 N4 122.5(2) .
N5 N6 B1 N4 -58.4(2) .
C30 N8 B1 N6 128.4(2) .
N7 N8 B1 N6 -53.4(2) .
C30 N8 B1 N4 -111.6(2) .
N7 N8 B1 N4 66.6(2) .
C20 N4 B1 N6 -120.9(2) .
N3 N4 B1 N6 65.5(2) .
C20 N4 B1 N8 119.2(2) .
N3 N4 B1 N8 -54.4(2) .
C38 C33 C34 C35 0.0 .
C32 C33 C34 C35 -177.4(3) .
C33 C34 C35 C36 0.0 .
C34 C35 C36 C37 0.0 .
C35 C36 C37 C38 0.0 .
C36 C37 C38 C33 0.0 .
C34 C33 C38 C37 0.0 .
C32 C33 C38 C37 177.4(3) .
C59 C54 C55 C56 0.0 .
C53 C54 C55 C56 174(3) .
C54 C55 C56 C57 0.0 .
C55 C56 C57 C58 0.0 .
C56 C57 C58 C59 0.0 .
C57 C58 C59 C54 0.0 .
C55 C54 C59 C58 0.0 .
C53 C54 C59 C58 -174(3) .
C45 C40 C41 C42 0.0 .
C39 C40 C41 C42 177.8(6) .
C40 C41 C42 C43 0.0 .
C41 C42 C43 C44 0.0 .
C42 C43 C44 C45 0.0 .
C43 C44 C45 C40 0.0 .
C41 C40 C45 C44 0.0 .
C39 C40 C45 C44 -177.8(6) .
C52 C47 C48 C49 0.0 .
C46 C47 C48 C49 -179.4(10) .
C47 C48 C49 C50 0.0 .
C48 C49 C50 C51 0.0 .
C49 C50 C51 C52 0.0 .
C50 C51 C52 C47 0.0 .
C48 C47 C52 C51 0.0 .
C46 C47 C52 C51 179.4(10) .
